data_2237225
loop_
_publ_author_name
'Asiri, Abdullah M.'
'Arshad, Muhammad Nadeem'
'Zia-ur-Rehman, Muhammad'
'Sobahi, Tariq R.'

_publ_section_title
;
 1,3-Diethyl-2-sulfanylidene-5-(2,4,5-trimethoxybenzylidene)-1,3-diazinane-4,6-dione
;
_journal_coeditor_code SJ5286
_journal_issue 1
_journal_name_full 'Acta Crystallographica Section E'
_journal_page_first o49
_journal_paper_doi 10.1107/S1600536812049707
_journal_volume 69
_journal_year 2013
_chemical_formula_iupac 'C18 H22 N2 O5 S'
_chemical_formula_moiety 'C18 H22 N2 O5 S'
_chemical_formula_sum 'C18 H22 N2 O5 S'
_chemical_formula_weight 378.44
_chemical_name_systematic 1,3-Diethyl-2-sulfanylidene-5-(2,4,5-trimethoxybenzylidene)-1,3-diazinane-4,6-dione
_space_group_IT_number 14
_symmetry_cell_setting monoclinic
_symmetry_space_group_name_Hall '-P 2ybc'
_symmetry_space_group_name_H-M 'P 1 21/c 1'
_atom_sites_solution_hydrogens geom
_atom_sites_solution_primary direct
_atom_sites_solution_secondary difmap
_audit_creation_method SHELXL-97
_cell_angle_alpha 90.00
_cell_angle_beta 99.237(2)
_cell_angle_gamma 90.00
_cell_formula_units_Z 4
_cell_length_a 7.97110(10)
_cell_length_b 17.4106(3)
_cell_length_c 13.5265(2)
_cell_measurement_reflns_used 6212
_cell_measurement_temperature 296(2)
_cell_measurement_theta_max 75.4114
_cell_measurement_theta_min 3.3075
_cell_volume 1852.89(5)
_computing_cell_refinement 'CrysAlis PRO (Agilent, 2012)'
_computing_data_collection 'CrysAlis PRO (Agilent, 2012)'
_computing_data_reduction 'CrysAlis PRO (Agilent, 2012)'
_computing_molecular_graphics 'PLATON (Spek, 2009)'
_computing_publication_material 'WinGX (Farrugia, 2012) and X-SEED (Barbour, 2001)'
_computing_structure_refinement 'SHELXL97 (Sheldrick, 2008)'
_computing_structure_solution 'SHELXS97 (Sheldrick, 2008)'
_diffrn_ambient_temperature 296(2)
_diffrn_measured_fraction_theta_full 0.986
_diffrn_measured_fraction_theta_max 0.986
_diffrn_measurement_device_type
;
Agilent SuperNova (Dual, Cu at zero, Atlas, CCD)
;
_diffrn_measurement_method '\w scans'
_diffrn_radiation_monochromator mirror
_diffrn_radiation_source 'SuperNova (Cu) X-ray Source'
_diffrn_radiation_type CuK\a
_diffrn_radiation_wavelength 1.54184
_diffrn_reflns_av_R_equivalents 0.0271
_diffrn_reflns_av_sigmaI/netI 0.0204
_diffrn_reflns_limit_h_max 7
_diffrn_reflns_limit_h_min -9
_diffrn_reflns_limit_k_max 21
_diffrn_reflns_limit_k_min -21
_diffrn_reflns_limit_l_max 16
_diffrn_reflns_limit_l_min -16
_diffrn_reflns_number 14850
_diffrn_reflns_theta_full 75.59
_diffrn_reflns_theta_max 75.59
_diffrn_reflns_theta_min 4.17
_diffrn_standards_number 0
_exptl_absorpt_coefficient_mu 1.828
_exptl_absorpt_correction_T_max 1.00000
_exptl_absorpt_correction_T_min 0.87451
_exptl_absorpt_correction_type multi-scan
_exptl_absorpt_process_details '(CrysAlis PRO; Agilent, 2012)'
_exptl_crystal_colour red
_exptl_crystal_density_diffrn 1.357
_exptl_crystal_density_method 'not measured'
_exptl_crystal_description 'needle like'
_exptl_crystal_F_000 800
_exptl_crystal_size_max 0.29
_exptl_crystal_size_mid 0.10
_exptl_crystal_size_min 0.09
_refine_diff_density_max 0.251
_refine_diff_density_min -0.195
_refine_ls_extinction_method none
_refine_ls_goodness_of_fit_ref 1.047
_refine_ls_hydrogen_treatment constr
_refine_ls_matrix_type full
_refine_ls_number_parameters 240
_refine_ls_number_reflns 3777
_refine_ls_number_restraints 0
_refine_ls_restrained_S_all 1.047
_refine_ls_R_factor_all 0.0505
_refine_ls_R_factor_gt 0.0413
_refine_ls_shift/su_max 0.001
_refine_ls_shift/su_mean 0.000
_refine_ls_structure_factor_coef Fsqd
_refine_ls_weighting_details 'calc w=1/[\s^2^(Fo^2^)+(0.0597P)^2^+0.3850P] where P=(Fo^2^+2Fc^2^)/3'
_refine_ls_weighting_scheme calc
_refine_ls_wR_factor_gt 0.1121
_refine_ls_wR_factor_ref 0.1205
_reflns_number_gt 3083
_reflns_number_total 3777
_reflns_threshold_expression I>2\s(I)
_cod_data_source_file sj5286.cif
_cod_data_source_block I
_cod_original_sg_symbol_H-M 'P 21/c'
_cod_database_code 2237225
_cod_database_fobs_code 2237225

loop_
_symmetry_equiv_pos_as_xyz
'x, y, z'
'-x, y+1/2, -z+1/2'
'-x, -y, -z'
'x, -y-1/2, z-1/2'

loop_
_atom_site_type_symbol
_atom_site_label
_atom_site_fract_x
_atom_site_fract_y
_atom_site_fract_z
_atom_site_U_iso_or_equiv
_atom_site_adp_type
_atom_site_calc_flag
_atom_site_refinement_flags
_atom_site_occupancy
_atom_site_symmetry_multiplicity
S S1 -0.22340(6) 0.56530(3) 0.08605(3) 0.05970(16) Uani d . 1 1
O O1 0.0851(2) 0.69234(8) 0.38430(11) 0.0875(5) Uani d . 1 1
O O2 0.10560(19) 0.42242(7) 0.36247(9) 0.0651(4) Uani d . 1 1
O O3 0.40703(17) 0.63202(7) 0.63548(9) 0.0591(3) Uani d . 1 1
O O4 0.58803(17) 0.38883(7) 0.78593(9) 0.0595(3) Uani d . 1 1
O O5 0.42004(19) 0.31584(7) 0.63615(9) 0.0646(4) Uani d . 1 1
N N1 -0.05338(18) 0.62856(8) 0.25049(10) 0.0472(3) Uani d . 1 1
N N2 -0.05463(17) 0.49412(7) 0.24558(10) 0.0435(3) Uani d . 1 1
C C1 -0.1055(2) 0.56302(9) 0.19924(12) 0.0431(4) Uani d . 1 1
C C2 0.0503(2) 0.63052(10) 0.34507(13) 0.0527(4) Uani d . 1 1
C C3 0.1117(2) 0.55692(9) 0.38958(11) 0.0415(3) Uani d . 1 1
C C4 0.0594(2) 0.48671(9) 0.33594(11) 0.0428(3) Uani d . 1 1
C C5 0.2186(2) 0.56421(8) 0.47980(11) 0.0411(3) Uani d . 1 1
H H5 0.2339 0.6157 0.4973 0.049 Uiso calc R 1 1
C C6 0.31256(19) 0.51620(9) 0.55427(11) 0.0388(3) Uani d . 1 1
C C7 0.4108(2) 0.55426(9) 0.63690(11) 0.0420(3) Uani d . 1 1
C C8 0.5034(2) 0.51281(10) 0.71486(11) 0.0456(4) Uani d . 1 1
H H8 0.5662 0.5387 0.7686 0.055 Uiso calc R 1 1
C C9 0.5032(2) 0.43358(10) 0.71329(11) 0.0449(4) Uani d . 1 1
C C10 0.4101(2) 0.39422(9) 0.63098(11) 0.0454(4) Uani d . 1 1
C C11 0.3173(2) 0.43493(9) 0.55483(11) 0.0421(3) Uani d . 1 1
H H11 0.2552 0.4083 0.5015 0.050 Uiso calc R 1 1
C C12 -0.1014(3) 0.70471(10) 0.20484(14) 0.0615(5) Uani d . 1 1
H H12A -0.1120 0.7414 0.2574 0.074 Uiso calc R 1 1
H H12B -0.2111 0.7007 0.1621 0.074 Uiso calc R 1 1
C C13 0.0275(3) 0.73339(11) 0.14422(17) 0.0764(6) Uani d . 1 1
H H13A 0.0335 0.6987 0.0897 0.115 Uiso calc R 1 1
H H13B 0.1367 0.7364 0.1859 0.115 Uiso calc R 1 1
H H13C -0.0052 0.7834 0.1182 0.115 Uiso calc R 1 1
C C14 -0.1166(2) 0.42108(10) 0.19685(13) 0.0537(4) Uani d . 1 1
H H14A -0.2290 0.4291 0.1586 0.064 Uiso calc R 1 1
H H14B -0.1263 0.3830 0.2480 0.064 Uiso calc R 1 1
C C15 -0.0014(3) 0.39104(12) 0.12873(15) 0.0670(5) Uani d . 1 1
H H15A 0.1113 0.3852 0.1656 0.101 Uiso calc R 1 1
H H15B 0.0009 0.4265 0.0746 0.101 Uiso calc R 1 1
H H15C -0.0425 0.3422 0.1023 0.101 Uiso calc R 1 1
C C16 0.5046(3) 0.67409(11) 0.71491(15) 0.0659(5) Uani d . 1 1
H H16A 0.6227 0.6615 0.7185 0.099 Uiso calc R 1 1
H H16B 0.4682 0.6610 0.7771 0.099 Uiso calc R 1 1
H H16C 0.4887 0.7281 0.7027 0.099 Uiso calc R 1 1
C C17 0.6693(3) 0.42503(13) 0.87605(14) 0.0652(5) Uani d . 1 1
H H17A 0.5884 0.4565 0.9028 0.098 Uiso calc R 1 1
H H17B 0.7613 0.4564 0.8616 0.098 Uiso calc R 1 1
H H17C 0.7126 0.3865 0.9241 0.098 Uiso calc R 1 1
C C18 0.3502(4) 0.27476(12) 0.54961(16) 0.0889(8) Uani d . 1 1
H H18A 0.3996 0.2927 0.4936 0.133 Uiso calc R 1 1
H H18B 0.2294 0.2826 0.5364 0.133 Uiso calc R 1 1
H H18C 0.3739 0.2210 0.5598 0.133 Uiso calc R 1 1

loop_
_atom_site_aniso_label
_atom_site_aniso_U_11
_atom_site_aniso_U_22
_atom_site_aniso_U_33
_atom_site_aniso_U_12
_atom_site_aniso_U_13
_atom_site_aniso_U_23
S1 0.0627(3) 0.0666(3) 0.0436(2) 0.0013(2) -0.01048(19) 0.00529(18)
O1 0.1387(15) 0.0401(7) 0.0671(9) 0.0214(8) -0.0336(9) -0.0107(6)
O2 0.0932(10) 0.0372(6) 0.0533(7) -0.0014(6) -0.0234(7) 0.0007(5)
O3 0.0709(8) 0.0411(6) 0.0572(7) -0.0051(6) -0.0145(6) -0.0083(5)
O4 0.0676(8) 0.0606(7) 0.0434(6) 0.0106(6) -0.0122(5) 0.0023(5)
O5 0.0981(10) 0.0408(6) 0.0467(7) 0.0036(6) -0.0128(6) 0.0039(5)
N1 0.0545(8) 0.0427(7) 0.0412(7) 0.0128(6) -0.0015(6) -0.0003(5)
N2 0.0476(7) 0.0419(7) 0.0382(6) -0.0027(6) -0.0019(5) -0.0003(5)
C1 0.0397(8) 0.0492(9) 0.0399(8) 0.0026(6) 0.0047(6) 0.0014(6)
C2 0.0670(11) 0.0424(9) 0.0441(8) 0.0112(8) -0.0048(8) -0.0045(7)
C3 0.0467(8) 0.0389(8) 0.0374(7) 0.0037(6) 0.0023(6) -0.0004(6)
C4 0.0481(9) 0.0403(8) 0.0377(7) -0.0016(6) -0.0005(6) 0.0020(6)
C5 0.0459(8) 0.0370(7) 0.0394(8) 0.0006(6) 0.0037(6) -0.0036(6)
C6 0.0391(7) 0.0413(8) 0.0352(7) -0.0016(6) 0.0033(6) -0.0020(6)
C7 0.0412(8) 0.0420(8) 0.0417(8) -0.0030(6) 0.0033(6) -0.0041(6)
C8 0.0417(8) 0.0520(9) 0.0401(8) -0.0026(7) -0.0027(6) -0.0073(6)
C9 0.0427(8) 0.0536(9) 0.0363(8) 0.0034(7) -0.0002(6) 0.0023(6)
C10 0.0538(9) 0.0413(8) 0.0390(8) 0.0000(7) 0.0009(7) 0.0013(6)
C11 0.0485(9) 0.0412(8) 0.0343(7) -0.0030(6) -0.0001(6) -0.0009(6)
C12 0.0780(13) 0.0455(9) 0.0548(10) 0.0238(9) -0.0076(9) -0.0010(8)
C13 0.1027(17) 0.0430(10) 0.0783(14) 0.0035(11) -0.0015(12) 0.0120(9)
C14 0.0613(11) 0.0513(9) 0.0444(9) -0.0132(8) -0.0039(8) 0.0005(7)
C15 0.0834(15) 0.0549(11) 0.0608(11) -0.0030(10) 0.0053(10) -0.0092(9)
C16 0.0708(12) 0.0523(11) 0.0663(12) -0.0143(9) -0.0142(10) -0.0139(9)
C17 0.0611(11) 0.0810(14) 0.0456(10) 0.0059(10) -0.0158(8) -0.0016(9)
C18 0.157(2) 0.0432(10) 0.0560(11) 0.0000(13) -0.0162(13) -0.0037(9)

loop_
_atom_type_symbol
_atom_type_description
_atom_type_scat_dispersion_real
_atom_type_scat_dispersion_imag
_atom_type_scat_source
C C 0.0181 0.0091 'International Tables Vol C Tables 4.2.6.8 and 6.1.1.4'
H H 0.0000 0.0000 'International Tables Vol C Tables 4.2.6.8 and 6.1.1.4'
N N 0.0311 0.0180 'International Tables Vol C Tables 4.2.6.8 and 6.1.1.4'
O O 0.0492 0.0322 'International Tables Vol C Tables 4.2.6.8 and 6.1.1.4'
S S 0.3331 0.5567 'International Tables Vol C Tables 4.2.6.8 and 6.1.1.4'

loop_
_geom_angle_atom_site_label_1
_geom_angle_atom_site_label_2
_geom_angle_atom_site_label_3
_geom_angle
C7 O3 C16 119.70(14)
C9 O4 C17 118.14(15)
C10 O5 C18 116.88(14)
C1 N1 C2 124.63(13)
C1 N1 C12 119.84(14)
C2 N1 C12 115.49(14)
C1 N2 C4 125.06(13)
C1 N2 C14 119.37(13)
C4 N2 C14 115.52(13)
N1 C1 N2 116.84(14)
N1 C1 S1 121.91(12)
N2 C1 S1 121.25(12)
O1 C2 N1 118.63(15)
O1 C2 C3 123.93(16)
N1 C2 C3 117.44(14)
C5 C3 C4 127.53(14)
C5 C3 C2 113.68(14)
C4 C3 C2 118.78(14)
O2 C4 N2 117.66(14)
O2 C4 C3 125.48(15)
N2 C4 C3 116.85(13)
C3 C5 C6 138.77(14)
C3 C5 H5 110.6
C6 C5 H5 110.6
C11 C6 C7 116.80(14)
C11 C6 C5 126.91(14)
C7 C6 C5 116.29(14)
O3 C7 C8 122.56(14)
O3 C7 C6 116.54(14)
C8 C7 C6 120.90(15)
C9 C8 C7 120.58(14)
C9 C8 H8 119.7
C7 C8 H8 119.7
O4 C9 C8 124.58(15)
O4 C9 C10 115.65(15)
C8 C9 C10 119.77(14)
C11 C10 O5 125.18(15)
C11 C10 C9 119.67(15)
O5 C10 C9 115.14(14)
C10 C11 C6 122.25(14)
C10 C11 H11 118.9
C6 C11 H11 118.9
N1 C12 C13 111.77(15)
N1 C12 H12A 109.3
C13 C12 H12A 109.3
N1 C12 H12B 109.3
C13 C12 H12B 109.3
H12A C12 H12B 107.9
C12 C13 H13A 109.5
C12 C13 H13B 109.5
H13A C13 H13B 109.5
C12 C13 H13C 109.5
H13A C13 H13C 109.5
H13B C13 H13C 109.5
N2 C14 C15 112.36(15)
N2 C14 H14A 109.1
C15 C14 H14A 109.1
N2 C14 H14B 109.1
C15 C14 H14B 109.1
H14A C14 H14B 107.9
C14 C15 H15A 109.5
C14 C15 H15B 109.5
H15A C15 H15B 109.5
C14 C15 H15C 109.5
H15A C15 H15C 109.5
H15B C15 H15C 109.5
O3 C16 H16A 109.5
O3 C16 H16B 109.5
H16A C16 H16B 109.5
O3 C16 H16C 109.5
H16A C16 H16C 109.5
H16B C16 H16C 109.5
O4 C17 H17A 109.5
O4 C17 H17B 109.5
H17A C17 H17B 109.5
O4 C17 H17C 109.5
H17A C17 H17C 109.5
H17B C17 H17C 109.5
O5 C18 H18A 109.5
O5 C18 H18B 109.5
H18A C18 H18B 109.5
O5 C18 H18C 109.5
H18A C18 H18C 109.5
H18B C18 H18C 109.5

loop_
_geom_bond_atom_site_label_1
_geom_bond_atom_site_label_2
_geom_bond_distance
S1 C1 1.6634(16)
O1 C2 1.212(2)
O2 C4 1.2145(19)
O3 C7 1.3542(19)
O3 C16 1.424(2)
O4 C9 1.3478(19)
O4 C17 1.431(2)
O5 C10 1.368(2)
O5 C18 1.408(2)
N1 C1 1.365(2)
N1 C2 1.407(2)
N1 C12 1.487(2)
N2 C1 1.384(2)
N2 C4 1.407(2)
N2 C14 1.480(2)
C2 C3 1.466(2)
C3 C5 1.377(2)
C3 C4 1.448(2)
C5 C6 1.426(2)
C5 H5 0.9300
C6 C11 1.415(2)
C6 C7 1.421(2)
C7 C8 1.389(2)
C8 C9 1.380(2)
C8 H8 0.9300
C9 C10 1.412(2)
C10 C11 1.366(2)
C11 H11 0.9300
C12 C13 1.499(3)
C12 H12A 0.9700
C12 H12B 0.9700
C13 H13A 0.9600
C13 H13B 0.9600
C13 H13C 0.9600
C14 C15 1.496(3)
C14 H14A 0.9700
C14 H14B 0.9700
C15 H15A 0.9600
C15 H15B 0.9600
C15 H15C 0.9600
C16 H16A 0.9600
C16 H16B 0.9600
C16 H16C 0.9600
C17 H17A 0.9600
C17 H17B 0.9600
C17 H17C 0.9600
C18 H18A 0.9600
C18 H18B 0.9600
C18 H18C 0.9600

loop_
_geom_hbond_atom_site_label_D
_geom_hbond_atom_site_label_H
_geom_hbond_atom_site_label_A
_geom_hbond_site_symmetry_A
_geom_hbond_distance_DH
_geom_hbond_distance_HA
_geom_hbond_distance_DA
_geom_hbond_angle_DHA
C13 H13C O2 2 0.96 2.58 3.455(2) 152.4

loop_
_geom_torsion_atom_site_label_1
_geom_torsion_atom_site_label_2
_geom_torsion_atom_site_label_3
_geom_torsion_atom_site_label_4
_geom_torsion
C2 N1 C1 N2 1.4(2)
C12 N1 C1 N2 179.25(15)
C2 N1 C1 S1 -178.14(14)
C12 N1 C1 S1 -0.3(2)
C4 N2 C1 N1 -6.7(2)
C14 N2 C1 N1 175.91(14)
C4 N2 C1 S1 172.90(12)
C14 N2 C1 S1 -4.5(2)
C1 N1 C2 O1 -178.32(19)
C12 N1 C2 O1 3.8(3)
C1 N1 C2 C3 2.5(3)
C12 N1 C2 C3 -175.38(16)
O1 C2 C3 C5 -2.0(3)
N1 C2 C3 C5 177.12(15)
O1 C2 C3 C4 179.2(2)
N1 C2 C3 C4 -1.7(3)
C1 N2 C4 O2 -172.69(16)
C14 N2 C4 O2 4.8(2)
C1 N2 C4 C3 7.3(2)
C14 N2 C4 C3 -175.18(14)
C5 C3 C4 O2 -1.4(3)
C2 C3 C4 O2 177.22(18)
C5 C3 C4 N2 178.57(15)
C2 C3 C4 N2 -2.8(2)
C4 C3 C5 C6 -1.4(3)
C2 C3 C5 C6 179.87(18)
C3 C5 C6 C11 -1.6(3)
C3 C5 C6 C7 178.82(18)
C16 O3 C7 C8 1.8(3)
C16 O3 C7 C6 -178.93(16)
C11 C6 C7 O3 179.37(14)
C5 C6 C7 O3 -1.0(2)
C11 C6 C7 C8 -1.3(2)
C5 C6 C7 C8 178.27(14)
O3 C7 C8 C9 179.83(15)
C6 C7 C8 C9 0.6(2)
C17 O4 C9 C8 7.1(3)
C17 O4 C9 C10 -173.28(16)
C7 C8 C9 O4 -179.43(15)
C7 C8 C9 C10 1.0(2)
C18 O5 C10 C11 10.0(3)
C18 O5 C10 C9 -171.0(2)
O4 C9 C10 C11 178.64(15)
C8 C9 C10 C11 -1.7(2)
O4 C9 C10 O5 -0.4(2)
C8 C9 C10 O5 179.17(15)
O5 C10 C11 C6 179.94(16)
C9 C10 C11 C6 1.0(2)
C7 C6 C11 C10 0.5(2)
C5 C6 C11 C10 -178.98(16)
C1 N1 C12 C13 -89.7(2)
C2 N1 C12 C13 88.3(2)
C1 N2 C14 C15 90.12(19)
C4 N2 C14 C15 -87.55(18)

loop_
_cod_related_entry_id
_cod_related_entry_database
_cod_related_entry_code
1 ChemSpider 2716554
